data_2012474
loop_
_publ_author_name
'Bats, Jan W.'
'Ma, Kuangbiao'
'Wagner, Matthias'

_publ_section_title
;
 Isomorphism and phase transition in~triferrocenylboroxine and
 triferrocenylborazine
;
_journal_issue 2
_journal_name_full 'Acta Crystallographica Section C'
_journal_page_first m129
_journal_page_last m132
_journal_paper_doi 10.1107/S0108270101019679
_journal_volume 58
_journal_year 2002
_chemical_formula_moiety 'C30 H27 B3 Fe3 O3'
_chemical_formula_sum 'C30 H27 B3 Fe3 O3'
_chemical_formula_weight 635.50
_chemical_name_systematic
;
triferrocenylboroxine
;
_space_group_IT_number 4
_symmetry_cell_setting monoclinic
_symmetry_space_group_name_Hall 'P 2yb'
_symmetry_space_group_name_H-M 'P 1 21 1'
_atom_sites_solution_hydrogens geom
_atom_sites_solution_primary direct
_atom_sites_solution_secondary difmap
_audit_creation_method SHELXL-97
_cell_angle_alpha 90.00
_cell_angle_beta 100.213(18)
_cell_angle_gamma 90.00
_cell_formula_units_Z 2
_cell_length_a 10.896(3)
_cell_length_b 10.345(4)
_cell_length_c 11.709(5)
_cell_measurement_reflns_used 51
_cell_measurement_temperature 154(2)
_cell_measurement_theta_max 23
_cell_measurement_theta_min 3
_cell_volume 1298.9(8)
_computing_cell_refinement 'SMART (Siemens, 1995)'
_computing_data_collection 'SMART (Siemens, 1995)'
_computing_data_reduction 'SAINT (Siemens, 1995)'
_computing_molecular_graphics 'XP in SHELXTL (Sheldrick, 1996)'
_computing_publication_material 'SHELXL-97 (Sheldrick, 1997)'
_computing_structure_refinement 'SHELXL-97 (Sheldrick, 1997)'
_computing_structure_solution 'SHELXS-97 (Sheldrick, 1997)'
_diffrn_ambient_temperature 154(2)
_diffrn_measured_fraction_theta_full .936
_diffrn_measured_fraction_theta_max .936
_diffrn_measurement_device_type SIEMENS_SMART_CCD
_diffrn_measurement_method \w
_diffrn_radiation_monochromator graphite
_diffrn_radiation_source 'normal-focus sealed tube'
_diffrn_radiation_type MoK\a
_diffrn_radiation_wavelength .71073
_diffrn_reflns_av_R_equivalents .1140
_diffrn_reflns_av_sigmaI/netI .0768
_diffrn_reflns_limit_h_max 16
_diffrn_reflns_limit_h_min -15
_diffrn_reflns_limit_k_max 15
_diffrn_reflns_limit_k_min -15
_diffrn_reflns_limit_l_max 17
_diffrn_reflns_limit_l_min -17
_diffrn_reflns_number 27634
_diffrn_reflns_theta_full 32.57
_diffrn_reflns_theta_max 32.57
_diffrn_reflns_theta_min 1.77
_diffrn_standards_decay_% .0
_diffrn_standards_interval_time 600
_diffrn_standards_number 419
_exptl_absorpt_coefficient_mu 1.686
_exptl_absorpt_correction_T_max .733
_exptl_absorpt_correction_T_min .327
_exptl_absorpt_correction_type numerical
_exptl_absorpt_process_details '(SHELXTL, Sheldrick, 1996)'
_exptl_crystal_colour orange
_exptl_crystal_density_diffrn 1.625
_exptl_crystal_density_method 'not measured'
_exptl_crystal_description plate
_exptl_crystal_F_000 648
_exptl_crystal_size_max .59
_exptl_crystal_size_mid .50
_exptl_crystal_size_min .19
_refine_diff_density_max 2.254
_refine_diff_density_min -.941
_refine_ls_abs_structure_details 'Flack (1983)'
_refine_ls_abs_structure_Flack .16(3)
_refine_ls_extinction_method none
_refine_ls_goodness_of_fit_ref 1.249
_refine_ls_hydrogen_treatment 'H atom parameters constrained'
_refine_ls_matrix_type full
_refine_ls_number_parameters 353
_refine_ls_number_reflns 8438
_refine_ls_number_restraints 1
_refine_ls_restrained_S_all 1.249
_refine_ls_R_factor_all .0978
_refine_ls_R_factor_gt .0799
_refine_ls_shift/su_max .001
_refine_ls_shift/su_mean .000
_refine_ls_structure_factor_coef Fsqd
_refine_ls_weighting_details 'calc w=1/[\s^2^(Fo^2^)+(0.07P)^2^+4.0P] where P=(Fo^2^+2Fc^2^)/3'
_refine_ls_weighting_scheme calc
_refine_ls_wR_factor_gt .1978
_refine_ls_wR_factor_ref .2103
_reflns_number_gt 7048
_reflns_number_total 8438
_reflns_threshold_expression I>2\s(I)
_cod_data_source_file av1093.cif
_cod_data_source_block ILT
_cod_original_sg_symbol_H-M 'P 21'
_cod_database_code 2012474
_cod_database_fobs_code 2012474

loop_
_symmetry_equiv_pos_as_xyz
'x, y, z'
'-x, y+1/2, -z'

loop_
_atom_site_label
_atom_site_fract_x
_atom_site_fract_y
_atom_site_fract_z
_atom_site_U_iso_or_equiv
_atom_site_adp_type
_atom_site_calc_flag
_atom_site_refinement_flags
_atom_site_occupancy
_atom_site_disorder_assembly
_atom_site_disorder_group
_atom_site_type_symbol
Fe1 .11320(8) .33710(6) -.36745(8) .01862(18) Uani d . 1 . . Fe
Fe2 .20717(8) .81637(8) .05316(7) .02093(18) Uani d . 1 . . Fe
Fe3 .57306(7) .82132(7) -.32058(7) .01840(17) Uani d . 1 . . Fe
O1 .2909(4) .4927(4) -.0893(4) .0218(8) Uani d . 1 . . O
O2 .4599(4) .6432(4) -.0695(4) .0221(9) Uani d . 1 . . O
O3 .4234(4) .5011(4) -.2313(4) .0210(8) Uani d . 1 . . O
C11 .2674(5) .3174(7) -.2410(5) .0207(10) Uani d . 1 . . C
C12 .2862(6) .2557(6) -.3474(5) .0188(11) Uani d . 1 . . C
H12 .3497 .2770 -.3903 .023 Uiso calc R 1 . . H
C13 .1957(6) .1597(6) -.3769(6) .0215(12) Uani d . 1 . . C
H13 .1881 .1050 -.4429 .026 Uiso calc R 1 . . H
C14 .1179(6) .1572(6) -.2929(6) .0223(12) Uani d . 1 . . C
H14 .0484 .1018 -.2928 .027 Uiso calc R 1 . . H
C15 .1618(6) .2522(6) -.2091(6) .0209(11) Uani d . 1 . . C
H15 .1271 .2704 -.1419 .025 Uiso calc R 1 . . H
C21 .0815(9) .5305(7) -.3901(8) .0382(19) Uani d . 1 . . C
H21 .1291 .5975 -.3479 .046 Uiso calc R 1 . . H
C22 .1035(8) .4760(8) -.4928(8) .0364(18) Uani d . 1 . . C
H22 .1690 .4989 -.5327 .044 Uiso calc R 1 . . H
C23 .0108(8) .3798(8) -.5281(7) .0317(16) Uani d . 1 . . C
H23 .0037 .3279 -.5959 .038 Uiso calc R 1 . . H
C24 -.0687(7) .3747(7) -.4450(7) .0309(16) Uani d . 1 . . C
H24 -.1382 .3189 -.4466 .037 Uiso calc R 1 . . H
C25 -.0252(8) .4687(8) -.3585(7) .0373(18) Uani d . 1 . . C
H25 -.0606 .4872 -.2917 .045 Uiso calc R 1 . . H
C31 .3151(6) .6529(5) .0765(5) .0193(11) Uani d . 1 . . C
C32 .1986(6) .6337(6) .1164(5) .0211(11) Uani d . 1 . . C
H32 .1375 .5704 .0884 .025 Uiso calc R 1 . . H
C33 .1909(6) .7257(6) .2047(6) .0234(12) Uani d . 1 . . C
H33 .1242 .7336 .2466 .028 Uiso calc R 1 . . H
C34 .3004(6) .8048(6) .2201(6) .0248(12) Uani d . 1 . . C
H34 .3184 .8746 .2732 .030 Uiso calc R 1 . . H
C35 .3770(6) .7609(6) .1425(6) .0216(12) Uani d . 1 . . C
H35 .4556 .7960 .1347 .026 Uiso calc R 1 . . H
C41 .1820(10) .8677(8) -.1185(7) .043(2) Uani d . 1 . . C
H41 .2192 .8269 -.1766 .052 Uiso calc R 1 . . H
C42 .0674(9) .8354(10) -.0865(9) .052(2) Uani d . 1 . . C
H42 .0128 .7689 -.1205 .062 Uiso calc R 1 . . H
C43 .0469(8) .9173(8) .0037(9) .042(2) Uani d . 1 . . C
H43 -.0228 .9148 .0422 .050 Uiso calc R 1 . . H
C44 .1484(8) 1.0041(7) .0273(8) .0364(17) Uani d . 1 . . C
H44 .1584 1.0713 .0835 .044 Uiso calc R 1 . . H
C45 .2314(8) .9732(8) -.0470(8) .0376(18) Uani d . 1 . . C
H45 .3082 1.0157 -.0493 .045 Uiso calc R 1 . . H
C51 .6021(6) .6633(6) -.2144(5) .0188(11) Uani d . 1 . . C
C52 .6703(6) .7740(7) -.1618(6) .0215(12) Uani d . 1 . . C
H52 .6606 .8124 -.0903 .026 Uiso calc R 1 . . H
C53 .7542(5) .8162(6) -.2335(5) .0220(10) Uani d . 1 . . C
H53 .8103 .8869 -.2182 .026 Uiso calc R 1 . . H
C54 .7398(6) .7344(6) -.3324(6) .0226(12) Uani d . 1 . . C
H54 .7839 .7409 -.3953 .027 Uiso calc R 1 . . H
C55 .6477(7) .6415(6) -.3199(6) .0220(12) Uani d . 1 . . C
H55 .6202 .5745 -.3739 .026 Uiso calc R 1 . . H
C61 .3849(7) .8491(8) -.3665(7) .0355(17) Uani d . 1 . . C
H61 .3215 .7939 -.3482 .043 Uiso calc R 1 . . H
C62 .4410(8) .9547(8) -.2983(7) .0346(16) Uani d . 1 . . C
H62 .4214 .9820 -.2262 .041 Uiso calc R 1 . . H
C63 .5308(8) 1.0116(7) -.3560(7) .0328(16) Uani d . 1 . . C
H63 .5821 1.0837 -.3295 .039 Uiso calc R 1 . . H
C64 .5308(8) .9416(7) -.4612(7) .0328(16) Uani d . 1 . . C
H64 .5814 .9586 -.5177 .039 Uiso calc R 1 . . H
C65 .4401(7) .8414(8) -.4653(6) .0328(15) Uani d . 1 . . C
H65 .4204 .7794 -.5256 .039 Uiso calc R 1 . . H
B1 .3294(7) .4411(6) -.1866(6) .0203(12) Uani d . 1 . . B
B2 .3555(7) .5948(6) -.0314(6) .0204(12) Uani d . 1 . . B
B3 .4923(7) .6002(6) -.1716(6) .0203(12) Uani d . 1 . . B

loop_
_atom_site_aniso_label
_atom_site_aniso_U_11
_atom_site_aniso_U_22
_atom_site_aniso_U_33
_atom_site_aniso_U_12
_atom_site_aniso_U_13
_atom_site_aniso_U_23
Fe1 .0212(4) .0105(4) .0236(4) .0023(3) .0026(3) .0019(3)
Fe2 .0223(4) .0149(4) .0238(4) .0002(4) -.0010(3) .0019(4)
Fe3 .0207(4) .0125(4) .0206(3) .0008(4) -.0001(3) .0008(3)
O1 .028(2) .0163(18) .020(2) -.0051(16) .0021(17) -.0029(15)
O2 .025(2) .0169(18) .024(2) -.0046(16) .0025(17) -.0033(16)
O3 .028(2) .0109(16) .023(2) -.0023(15) .0033(17) -.0021(15)
C11 .021(2) .014(2) .026(3) -.003(2) .000(2) -.003(3)
C12 .020(3) .013(2) .022(3) .005(2) .001(2) -.003(2)
C13 .028(3) .010(2) .023(3) .002(2) -.004(2) -.001(2)
C14 .026(3) .010(2) .028(3) -.003(2) -.003(2) .000(2)
C15 .026(3) .014(2) .022(3) -.001(2) .001(2) .000(2)
C21 .045(5) .014(3) .052(5) .008(3) -.003(4) .006(3)
C22 .036(4) .025(3) .047(5) .003(3) .006(3) .019(3)
C23 .036(4) .028(3) .027(3) .008(3) -.007(3) .006(3)
C24 .027(3) .027(3) .037(4) .004(3) .001(3) .009(3)
C25 .043(5) .033(4) .035(4) .022(3) .004(3) .003(3)
C31 .021(3) .013(2) .024(3) .002(2) .002(2) -.001(2)
C32 .027(3) .018(3) .018(3) -.003(2) .004(2) .001(2)
C33 .025(3) .021(3) .024(3) .004(2) .002(2) .004(2)
C34 .030(3) .016(2) .025(3) .001(2) -.004(2) -.002(2)
C35 .021(3) .015(2) .026(3) -.003(2) -.004(2) .002(2)
C41 .068(6) .038(4) .018(3) .013(4) -.007(3) .013(3)
C42 .049(5) .026(4) .066(5) -.008(4) -.027(4) .014(5)
C43 .029(4) .033(4) .061(6) .006(3) .003(4) .023(4)
C44 .040(4) .021(3) .045(4) .007(3) -.001(3) .010(3)
C45 .037(4) .035(4) .039(4) .002(3) .005(3) .018(3)
C51 .022(3) .014(2) .018(3) .000(2) -.004(2) .0035(19)
C52 .018(3) .026(3) .019(3) -.001(2) -.001(2) -.001(2)
C53 .025(3) .012(2) .027(3) .000(2) .001(2) .001(2)
C54 .024(3) .021(3) .024(3) .001(2) .006(2) .004(2)
C55 .030(3) .016(2) .022(3) .005(2) .007(2) -.001(2)
C61 .018(3) .038(4) .046(4) .005(3) -.005(3) .010(3)
C62 .037(4) .033(4) .034(4) .014(3) .008(3) .003(3)
C63 .048(5) .015(3) .032(4) .010(3) -.003(3) .004(3)
C64 .042(4) .023(3) .032(4) .009(3) .006(3) .006(3)
C65 .040(4) .025(3) .028(3) .005(3) -.011(3) -.002(3)
B1 .024(3) .014(2) .021(3) .000(2) -.001(2) .000(2)
B2 .024(3) .016(3) .021(3) .000(2) .001(2) -.003(2)
B3 .024(3) .011(2) .024(3) .003(2) .000(2) .002(2)

loop_
_atom_type_symbol
_atom_type_description
_atom_type_scat_dispersion_real
_atom_type_scat_dispersion_imag
_atom_type_scat_source
C C .0033 .0016 'International Tables Vol C Tables 4.2.6.8 and 6.1.1.4'
H H .0000 .0000 'International Tables Vol C Tables 4.2.6.8 and 6.1.1.4'
B B .0013 .0007 'International Tables Vol C Tables 4.2.6.8 and 6.1.1.4'
O O .0106 .0060 'International Tables Vol C Tables 4.2.6.8 and 6.1.1.4'
Fe Fe .3463 .8444 'International Tables Vol C Tables 4.2.6.8 and 6.1.1.4'

loop_
_geom_angle_atom_site_label_1
_geom_angle_atom_site_label_2
_geom_angle_atom_site_label_3
_geom_angle
C15 Fe1 C12 68.4(3)
C15 Fe1 C21 123.5(3)
C12 Fe1 C21 123.5(3)
C15 Fe1 C11 41.3(3)
C12 Fe1 C11 41.5(2)
C21 Fe1 C11 106.9(3)
C15 Fe1 C22 158.4(3)
C12 Fe1 C22 107.6(3)
C21 Fe1 C22 39.7(4)
C11 Fe1 C22 121.5(3)
C15 Fe1 C25 108.4(3)
C12 Fe1 C25 160.4(3)
C21 Fe1 C25 41.0(4)
C11 Fe1 C25 123.2(3)
C22 Fe1 C25 67.9(4)
C15 Fe1 C14 40.4(2)
C12 Fe1 C14 67.9(3)
C21 Fe1 C14 159.3(4)
C11 Fe1 C14 69.3(3)
C22 Fe1 C14 159.6(3)
C25 Fe1 C14 122.9(3)
C15 Fe1 C13 67.6(3)
C12 Fe1 C13 40.0(2)
C21 Fe1 C13 159.1(3)
C11 Fe1 C13 68.8(3)
C22 Fe1 C13 123.8(3)
C25 Fe1 C13 158.4(3)
C14 Fe1 C13 40.1(3)
C15 Fe1 C23 159.5(3)
C12 Fe1 C23 122.3(3)
C21 Fe1 C23 67.6(3)
C11 Fe1 C23 157.9(3)
C22 Fe1 C23 40.7(3)
C25 Fe1 C23 67.6(3)
C14 Fe1 C23 123.5(3)
C13 Fe1 C23 108.3(3)
C15 Fe1 C24 123.8(3)
C12 Fe1 C24 157.5(3)
C21 Fe1 C24 68.3(3)
C11 Fe1 C24 159.9(3)
C22 Fe1 C24 68.2(3)
C25 Fe1 C24 40.5(3)
C14 Fe1 C24 107.9(3)
C13 Fe1 C24 122.7(3)
C23 Fe1 C24 40.1(3)
C43 Fe2 C42 40.4(4)
C43 Fe2 C32 119.2(3)
C42 Fe2 C32 107.8(3)
C43 Fe2 C35 161.4(4)
C42 Fe2 C35 156.9(4)
C32 Fe2 C35 69.4(3)
C43 Fe2 C34 124.1(4)
C42 Fe2 C34 161.7(4)
C32 Fe2 C34 69.2(3)
C35 Fe2 C34 40.5(3)
C43 Fe2 C33 106.4(3)
C42 Fe2 C33 125.1(4)
C32 Fe2 C33 40.7(2)
C35 Fe2 C33 68.6(3)
C34 Fe2 C33 41.0(3)
C43 Fe2 C45 67.7(3)
C42 Fe2 C45 67.5(4)
C32 Fe2 C45 164.2(3)
C35 Fe2 C45 108.6(3)
C34 Fe2 C45 120.2(3)
C33 Fe2 C45 154.4(3)
C43 Fe2 C31 155.1(3)
C42 Fe2 C31 121.1(4)
C32 Fe2 C31 41.3(3)
C35 Fe2 C31 41.7(2)
C34 Fe2 C31 69.4(3)
C33 Fe2 C31 69.0(3)
C45 Fe2 C31 127.0(3)
C43 Fe2 C41 68.2(4)
C42 Fe2 C41 40.2(4)
C32 Fe2 C41 126.1(3)
C35 Fe2 C41 121.8(4)
C34 Fe2 C41 155.8(4)
C33 Fe2 C41 162.5(3)
C45 Fe2 C41 40.6(4)
C31 Fe2 C41 108.6(3)
C43 Fe2 C44 40.5(3)
C42 Fe2 C44 67.7(4)
C32 Fe2 C44 154.0(3)
C35 Fe2 C44 125.0(3)
C34 Fe2 C44 106.6(3)
C33 Fe2 C44 119.4(3)
C45 Fe2 C44 39.9(4)
C31 Fe2 C44 163.3(3)
C41 Fe2 C44 68.0(4)
C55 Fe3 C52 68.4(3)
C55 Fe3 C65 108.8(3)
C52 Fe3 C65 165.0(3)
C55 Fe3 C62 155.4(3)
C52 Fe3 C62 108.1(3)
C65 Fe3 C62 67.9(3)
C55 Fe3 C51 41.1(3)
C52 Fe3 C51 41.5(2)
C65 Fe3 C51 126.8(3)
C62 Fe3 C51 119.9(3)
C55 Fe3 C61 120.8(3)
C52 Fe3 C61 127.7(3)
C65 Fe3 C61 40.0(3)
C62 Fe3 C61 40.8(3)
C51 Fe3 C61 108.2(3)
C55 Fe3 C63 163.3(3)
C52 Fe3 C63 118.7(3)
C65 Fe3 C63 68.4(3)
C62 Fe3 C63 40.4(4)
C51 Fe3 C63 153.8(3)
C61 Fe3 C63 68.4(4)
C55 Fe3 C64 126.3(3)
C52 Fe3 C64 152.7(3)
C65 Fe3 C64 40.9(3)
C62 Fe3 C64 68.3(3)
C51 Fe3 C64 164.2(3)
C61 Fe3 C64 68.4(3)
C63 Fe3 C64 40.8(3)
C55 Fe3 C54 40.6(3)
C52 Fe3 C54 68.4(3)
C65 Fe3 C54 119.7(3)
C62 Fe3 C54 162.9(3)
C51 Fe3 C54 69.4(3)
C61 Fe3 C54 154.3(3)
C63 Fe3 C54 125.3(3)
C64 Fe3 C54 106.7(3)
C55 Fe3 C53 68.0(3)
C52 Fe3 C53 40.5(2)
C65 Fe3 C53 153.5(3)
C62 Fe3 C53 126.2(3)
C51 Fe3 C53 69.3(2)
C61 Fe3 C53 164.5(3)
C63 Fe3 C53 106.7(3)
C64 Fe3 C53 118.3(3)
C54 Fe3 C53 40.4(2)
B2 O1 B1 119.7(5)
B3 O2 B2 120.9(5)
B1 O3 B3 121.0(5)
C15 C11 C12 105.1(5)
C15 C11 B1 126.6(6)
C12 C11 B1 127.4(6)
C15 C11 Fe1 69.1(3)
C12 C11 Fe1 69.1(3)
B1 C11 Fe1 117.6(5)
C13 C12 C11 109.0(6)
C13 C12 Fe1 70.6(4)
C11 C12 Fe1 69.4(3)
C13 C12 H12 125.5
C11 C12 H12 125.5
Fe1 C12 H12 126.0
C12 C13 C14 109.0(5)
C12 C13 Fe1 69.4(3)
C14 C13 Fe1 69.8(4)
C12 C13 H13 125.5
C14 C13 H13 125.5
Fe1 C13 H13 126.9
C13 C14 C15 107.5(6)
C13 C14 Fe1 70.1(4)
C15 C14 Fe1 69.2(3)
C13 C14 H14 126.2
C15 C14 H14 126.2
Fe1 C14 H14 126.1
C14 C15 C11 109.5(6)
C14 C15 Fe1 70.4(4)
C11 C15 Fe1 69.6(4)
C14 C15 H15 125.3
C11 C15 H15 125.3
Fe1 C15 H15 126.3
C22 C21 C25 108.4(7)
C22 C21 Fe1 70.3(4)
C25 C21 Fe1 69.8(4)
C22 C21 H21 125.8
C25 C21 H21 125.8
Fe1 C21 H21 125.7
C21 C22 C23 108.3(8)
C21 C22 Fe1 70.0(4)
C23 C22 Fe1 70.2(4)
C21 C22 H22 125.9
C23 C22 H22 125.9
Fe1 C22 H22 125.5
C24 C23 C22 108.3(7)
C24 C23 Fe1 70.2(4)
C22 C23 Fe1 69.1(4)
C24 C23 H23 125.8
C22 C23 H23 125.8
Fe1 C23 H23 126.4
C23 C24 C25 107.3(7)
C23 C24 Fe1 69.7(4)
C25 C24 Fe1 69.1(4)
C23 C24 H24 126.3
C25 C24 H24 126.3
Fe1 C24 H24 126.4
C24 C25 C21 107.7(7)
C24 C25 Fe1 70.4(4)
C21 C25 Fe1 69.2(4)
C24 C25 H25 126.2
C21 C25 H25 126.2
Fe1 C25 H25 125.9
C32 C31 C35 106.6(5)
C32 C31 B2 127.7(5)
C35 C31 B2 124.4(6)
C32 C31 Fe2 68.9(3)
C35 C31 Fe2 68.8(3)
B2 C31 Fe2 117.1(4)
C33 C32 C31 108.2(5)
C33 C32 Fe2 69.8(4)
C31 C32 Fe2 69.8(3)
C33 C32 H32 125.9
C31 C32 H32 125.9
Fe2 C32 H32 126.0
C32 C33 C34 108.7(6)
C32 C33 Fe2 69.5(4)
C34 C33 Fe2 69.4(4)
C32 C33 H33 125.7
C34 C33 H33 125.7
Fe2 C33 H33 127.0
C35 C34 C33 108.0(5)
C35 C34 Fe2 69.7(4)
C33 C34 Fe2 69.5(4)
C35 C34 H34 126.0
C33 C34 H34 126.0
Fe2 C34 H34 126.3
C34 C35 C31 108.5(6)
C34 C35 Fe2 69.8(4)
C31 C35 Fe2 69.6(3)
C34 C35 H35 125.8
C31 C35 H35 125.8
Fe2 C35 H35 126.5
C42 C41 C45 106.6(9)
C42 C41 Fe2 69.4(5)
C45 C41 Fe2 69.5(4)
C42 C41 H41 126.7
C45 C41 H41 126.7
Fe2 C41 H41 126.0
C43 C42 C41 109.0(8)
C43 C42 Fe2 69.5(5)
C41 C42 Fe2 70.4(4)
C43 C42 H42 125.5
C41 C42 H42 125.5
Fe2 C42 H42 126.2
C42 C43 C44 107.9(8)
C42 C43 Fe2 70.1(5)
C44 C43 Fe2 70.6(4)
C42 C43 H43 126.1
C44 C43 H43 126.1
Fe2 C43 H43 124.9
C45 C44 C43 107.6(8)
C45 C44 Fe2 69.9(4)
C43 C44 Fe2 68.9(4)
C45 C44 H44 126.2
C43 C44 H44 126.2
Fe2 C44 H44 126.6
C44 C45 C41 108.9(8)
C44 C45 Fe2 70.2(4)
C41 C45 Fe2 69.8(5)
C44 C45 H45 125.6
C41 C45 H45 125.6
Fe2 C45 H45 126.0
C55 C51 C52 105.2(5)
C55 C51 B3 129.1(6)
C52 C51 B3 125.1(6)
C55 C51 Fe3 68.9(3)
C52 C51 Fe3 68.8(3)
B3 C51 Fe3 119.8(4)
C53 C52 C51 109.3(6)
C53 C52 Fe3 70.7(3)
C51 C52 Fe3 69.8(3)
C53 C52 H52 125.4
C51 C52 H52 125.4
Fe3 C52 H52 125.7
C52 C53 C54 108.1(5)
C52 C53 Fe3 68.8(3)
C54 C53 Fe3 69.7(4)
C52 C53 H53 126.0
C54 C53 H53 126.0
Fe3 C53 H53 127.1
C55 C54 C53 107.3(6)
C55 C54 Fe3 68.8(4)
C53 C54 Fe3 69.8(4)
C55 C54 H54 126.3
C53 C54 H54 126.3
Fe3 C54 H54 126.6
C54 C55 C51 110.1(6)
C54 C55 Fe3 70.6(4)
C51 C55 Fe3 70.0(3)
C54 C55 H55 124.9
C51 C55 H55 124.9
Fe3 C55 H55 126.0
C65 C61 C62 107.6(7)
C65 C61 Fe3 69.6(4)
C62 C61 Fe3 69.5(4)
C65 C61 H61 126.2
C62 C61 H61 126.2
Fe3 C61 H61 126.3
C63 C62 C61 108.4(7)
C63 C62 Fe3 70.0(4)
C61 C62 Fe3 69.7(4)
C63 C62 H62 125.8
C61 C62 H62 125.8
Fe3 C62 H62 126.1
C62 C63 C64 107.8(7)
C62 C63 Fe3 69.6(4)
C64 C63 Fe3 69.7(4)
C62 C63 H63 126.1
C64 C63 H63 126.1
Fe3 C63 H63 126.2
C65 C64 C63 106.9(7)
C65 C64 Fe3 69.0(4)
C63 C64 Fe3 69.5(4)
C65 C64 H64 126.5
C63 C64 H64 126.5
Fe3 C64 H64 126.5
C61 C65 C64 109.2(7)
C61 C65 Fe3 70.4(4)
C64 C65 Fe3 70.1(4)
C61 C65 H65 125.4
C64 C65 H65 125.4
Fe3 C65 H65 125.7
O3 B1 O1 119.5(5)
O3 B1 C11 121.4(6)
O1 B1 C11 119.2(6)
O1 B2 O2 119.6(6)
O1 B2 C31 120.7(6)
O2 B2 C31 119.7(5)
O2 B3 O3 118.5(6)
O2 B3 C51 118.9(5)
O3 B3 C51 122.6(6)

loop_
_geom_bond_atom_site_label_1
_geom_bond_atom_site_label_2
_geom_bond_site_symmetry_2
_geom_bond_distance
_geom_bond_publ_flag
Fe1 C15 . 2.035(6) ?
Fe1 C12 . 2.039(6) ?
Fe1 C21 . 2.040(7) ?
Fe1 C11 . 2.043(6) ?
Fe1 C22 . 2.043(7) ?
Fe1 C25 . 2.049(7) ?
Fe1 C14 . 2.052(6) ?
Fe1 C13 . 2.055(6) ?
Fe1 C23 . 2.058(7) ?
Fe1 C24 . 2.065(8) ?
Fe2 C43 . 2.029(8) ?
Fe2 C42 . 2.037(8) ?
Fe2 C32 . 2.037(6) ?
Fe2 C35 . 2.040(6) ?
Fe2 C34 . 2.040(6) ?
Fe2 C33 . 2.042(7) ?
Fe2 C45 . 2.046(8) ?
Fe2 C31 . 2.050(6) ?
Fe2 C41 . 2.050(7) ?
Fe2 C44 . 2.050(7) ?
Fe3 C55 . 2.029(6) ?
Fe3 C52 . 2.030(6) ?
Fe3 C65 . 2.035(7) ?
Fe3 C62 . 2.043(7) ?
Fe3 C51 . 2.044(6) ?
Fe3 C61 . 2.045(7) ?
Fe3 C63 . 2.047(7) ?
Fe3 C64 . 2.050(7) ?
Fe3 C54 . 2.054(7) ?
Fe3 C53 . 2.055(6) ?
O1 B2 . 1.379(8) ?
O1 B1 . 1.388(8) ?
O2 B3 . 1.379(8) ?
O2 B2 . 1.387(9) ?
O3 B1 . 1.378(8) ?
O3 B3 . 1.385(8) ?
C11 C15 . 1.439(9) ?
C11 C12 . 1.445(8) ?
C11 B1 . 1.533(9) ?
C12 C13 . 1.399(9) ?
C12 H12 . .9500 ?
C13 C14 . 1.408(10) ?
C13 H13 . .9500 ?
C14 C15 . 1.412(8) ?
C14 H14 . .9500 ?
C15 H15 . .9500 ?
C21 C22 . 1.386(13) ?
C21 C25 . 1.432(13) ?
C21 H21 . .9500 ?
C22 C23 . 1.426(12) ?
C22 H22 . .9500 ?
C23 C24 . 1.415(12) ?
C23 H23 . .9500 ?
C24 C25 . 1.423(12) ?
C24 H24 . .9500 ?
C25 H25 . .9500 ?
C31 C32 . 1.441(9) ?
C31 C35 . 1.454(8) ?
C31 B2 . 1.533(9) ?
C32 C33 . 1.419(9) ?
C32 H32 . .9500 ?
C33 C34 . 1.431(9) ?
C33 H33 . .9500 ?
C34 C35 . 1.414(10) ?
C34 H34 . .9500 ?
C35 H35 . .9500 ?
C41 C42 . 1.406(15) ?
C41 C45 . 1.422(13) ?
C41 H41 . .9500 ?
C42 C43 . 1.403(15) ?
C42 H42 . .9500 ?
C43 C44 . 1.413(12) ?
C43 H43 . .9500 ?
C44 C45 . 1.399(13) ?
C44 H44 . .9500 ?
C45 H45 . .9500 ?
C51 C55 . 1.429(9) ?
C51 C52 . 1.442(9) ?
C51 B3 . 1.523(9) ?
C52 C53 . 1.415(9) ?
C52 H52 . .9500 ?
C53 C54 . 1.420(9) ?
C53 H53 . .9500 ?
C54 C55 . 1.416(9) ?
C54 H54 . .9500 ?
C55 H55 . .9500 ?
C61 C65 . 1.397(11) ?
C61 C62 . 1.425(12) ?
C61 H61 . .9500 ?
C62 C63 . 1.412(12) ?
C62 H62 . .9500 ?
C63 C64 . 1.430(11) ?
C63 H63 . .9500 ?
C64 C65 . 1.426(11) ?
C64 H64 . .9500 ?
C65 H65 . .9500 ?

loop_
_geom_hbond_atom_site_label_D
_geom_hbond_atom_site_label_H
_geom_hbond_atom_site_label_A
_geom_hbond_site_symmetry_A
_geom_hbond_distance_DH
_geom_hbond_distance_HA
_geom_hbond_distance_DA
_geom_hbond_angle_DHA
_geom_hbond_publ_flag
C13 H13 C24 2_544 .95 2.91 3.733(11) 145 yes
C32 H32 C43 2_545 .95 2.63 3.579(12) 173 yes
C34 H34 C55 2_655 .95 2.83 3.686(10) 151 yes
C35 H35 O3 2_655 .95 2.64 3.344(8) 131 yes
C44 H44 C51 2_655 .95 2.94 3.576(12) 126 yes
C44 H44 C52 2_655 .95 2.85 3.615(12) 139 yes
C52 H52 O1 2_655 .95 2.79 3.674(8) 155 yes
C53 H53 C32 2_655 .95 2.83 3.562(10) 135 yes
C55 H55 C64 2_644 .95 2.68 3.586(10) 159 yes
C63 H63 C34 2_655 .95 2.82 3.752(11) 169 yes
C63 H63 C35 2_655 .95 2.83 3.608(11) 140 yes

loop_
_geom_torsion_atom_site_label_1
_geom_torsion_atom_site_label_2
_geom_torsion_atom_site_label_3
_geom_torsion_atom_site_label_4
_geom_torsion
C12 Fe1 C11 C15 -116.3(5)
C21 Fe1 C11 C15 121.9(4)
C22 Fe1 C11 C15 162.7(4)
C25 Fe1 C11 C15 80.0(5)
C14 Fe1 C11 C15 -36.6(4)
C13 Fe1 C11 C15 -79.7(4)
C23 Fe1 C11 C15 -166.2(7)
C24 Fe1 C11 C15 48.9(10)
C15 Fe1 C11 C12 116.3(5)
C21 Fe1 C11 C12 -121.8(4)
C22 Fe1 C11 C12 -81.0(5)
C25 Fe1 C11 C12 -163.7(4)
C14 Fe1 C11 C12 79.7(4)
C13 Fe1 C11 C12 36.6(4)
C23 Fe1 C11 C12 -49.9(9)
C24 Fe1 C11 C12 165.2(8)
C15 Fe1 C11 B1 -121.4(6)
C12 Fe1 C11 B1 122.3(6)
C21 Fe1 C11 B1 .5(6)
C22 Fe1 C11 B1 41.3(6)
C25 Fe1 C11 B1 -41.4(6)
C14 Fe1 C11 B1 -158.0(5)
C13 Fe1 C11 B1 158.9(5)
C23 Fe1 C11 B1 72.4(9)
C24 Fe1 C11 B1 -72.5(10)
C15 C11 C12 C13 .3(7)
B1 C11 C12 C13 -169.2(6)
Fe1 C11 C12 C13 -59.8(4)
C15 C11 C12 Fe1 60.1(4)
B1 C11 C12 Fe1 -109.4(7)
C15 Fe1 C12 C13 80.5(4)
C21 Fe1 C12 C13 -162.8(4)
C11 Fe1 C12 C13 120.0(5)
C22 Fe1 C12 C13 -122.1(4)
C25 Fe1 C12 C13 164.4(9)
C14 Fe1 C12 C13 36.8(4)
C23 Fe1 C12 C13 -79.9(5)
C24 Fe1 C12 C13 -46.8(9)
C15 Fe1 C12 C11 -39.5(4)
C21 Fe1 C12 C11 77.2(5)
C22 Fe1 C12 C11 117.9(4)
C25 Fe1 C12 C11 44.4(10)
C14 Fe1 C12 C11 -83.2(4)
C13 Fe1 C12 C11 -120.0(5)
C23 Fe1 C12 C11 160.1(4)
C24 Fe1 C12 C11 -166.8(7)
C11 C12 C13 C14 .3(7)
Fe1 C12 C13 C14 -58.7(4)
C11 C12 C13 Fe1 59.0(4)
C15 Fe1 C13 C12 -82.6(4)
C21 Fe1 C13 C12 43.9(10)
C11 Fe1 C13 C12 -38.0(4)
C22 Fe1 C13 C12 76.5(5)
C25 Fe1 C13 C12 -165.9(8)
C14 Fe1 C13 C12 -120.6(5)
C23 Fe1 C13 C12 118.8(4)
C24 Fe1 C13 C12 160.6(4)
C15 Fe1 C13 C14 38.0(4)
C12 Fe1 C13 C14 120.6(5)
C21 Fe1 C13 C14 164.4(8)
C11 Fe1 C13 C14 82.6(4)
C22 Fe1 C13 C14 -162.9(4)
C25 Fe1 C13 C14 -45.3(9)
C23 Fe1 C13 C14 -120.7(4)
C24 Fe1 C13 C14 -78.8(5)
C12 C13 C14 C15 -.8(7)
Fe1 C13 C14 C15 -59.3(4)
C12 C13 C14 Fe1 58.5(4)
C15 Fe1 C14 C13 -118.7(6)
C12 Fe1 C14 C13 -36.6(4)
C21 Fe1 C14 C13 -164.3(8)
C11 Fe1 C14 C13 -81.3(4)
C22 Fe1 C14 C13 44.4(10)
C25 Fe1 C14 C13 161.8(4)
C23 Fe1 C14 C13 78.4(5)
C24 Fe1 C14 C13 119.8(4)
C12 Fe1 C14 C15 82.1(4)
C21 Fe1 C14 C15 -45.6(10)
C11 Fe1 C14 C15 37.4(4)
C22 Fe1 C14 C15 163.2(8)
C25 Fe1 C14 C15 -79.5(5)
C13 Fe1 C14 C15 118.7(6)
C23 Fe1 C14 C15 -162.9(4)
C24 Fe1 C14 C15 -121.5(4)
C13 C14 C15 C11 1.0(7)
Fe1 C14 C15 C11 -58.8(4)
C13 C14 C15 Fe1 59.8(4)
C12 C11 C15 C14 -.8(7)
B1 C11 C15 C14 168.8(6)
Fe1 C11 C15 C14 59.3(5)
C12 C11 C15 Fe1 -60.1(4)
B1 C11 C15 Fe1 109.5(6)
C12 Fe1 C15 C14 -80.9(4)
C21 Fe1 C15 C14 162.4(5)
C11 Fe1 C15 C14 -120.6(6)
C22 Fe1 C15 C14 -164.1(8)
C25 Fe1 C15 C14 119.6(5)
C13 Fe1 C15 C14 -37.7(4)
C23 Fe1 C15 C14 44.5(10)
C24 Fe1 C15 C14 77.5(5)
C12 Fe1 C15 C11 39.7(4)
C21 Fe1 C15 C11 -77.0(5)
C22 Fe1 C15 C11 -43.5(10)
C25 Fe1 C15 C11 -119.8(4)
C14 Fe1 C15 C11 120.6(6)
C13 Fe1 C15 C11 82.9(4)
C23 Fe1 C15 C11 165.1(8)
C24 Fe1 C15 C11 -161.8(4)
C15 Fe1 C21 C22 161.5(5)
C12 Fe1 C21 C22 76.8(6)
C11 Fe1 C21 C22 119.2(5)
C25 Fe1 C21 C22 -119.3(7)
C14 Fe1 C21 C22 -164.8(8)
C13 Fe1 C21 C22 44.5(11)
C23 Fe1 C21 C22 -38.1(5)
C24 Fe1 C21 C22 -81.5(5)
C15 Fe1 C21 C25 -79.3(6)
C12 Fe1 C21 C25 -164.0(4)
C11 Fe1 C21 C25 -121.5(5)
C22 Fe1 C21 C25 119.3(7)
C14 Fe1 C21 C25 -45.5(11)
C13 Fe1 C21 C25 163.8(7)
C23 Fe1 C21 C25 81.2(5)
C24 Fe1 C21 C25 37.8(5)
C25 C21 C22 C23 .4(9)
Fe1 C21 C22 C23 60.0(5)
C25 C21 C22 Fe1 -59.6(5)
C15 Fe1 C22 C21 -46.1(11)
C12 Fe1 C22 C21 -121.6(5)
C11 Fe1 C22 C21 -78.3(6)
C25 Fe1 C22 C21 38.1(5)
C14 Fe1 C22 C21 164.6(8)
C13 Fe1 C22 C21 -162.5(5)
C23 Fe1 C22 C21 119.0(7)
C24 Fe1 C22 C21 81.9(6)
C15 Fe1 C22 C23 -165.1(7)
C12 Fe1 C22 C23 119.4(5)
C21 Fe1 C22 C23 -119.0(7)
C11 Fe1 C22 C23 162.7(4)
C25 Fe1 C22 C23 -80.9(5)
C14 Fe1 C22 C23 45.6(11)
C13 Fe1 C22 C23 78.4(6)
C24 Fe1 C22 C23 -37.1(5)
C21 C22 C23 C24 -.4(8)
Fe1 C22 C23 C24 59.5(5)
C21 C22 C23 Fe1 -59.9(5)
C15 Fe1 C23 C24 44.7(11)
C12 Fe1 C23 C24 161.1(4)
C21 Fe1 C23 C24 -82.5(5)
C11 Fe1 C23 C24 -162.1(7)
C22 Fe1 C23 C24 -119.7(7)
C25 Fe1 C23 C24 -38.0(5)
C14 Fe1 C23 C24 77.7(5)
C13 Fe1 C23 C24 119.3(5)
C15 Fe1 C23 C22 164.3(8)
C12 Fe1 C23 C22 -79.3(6)
C21 Fe1 C23 C22 37.2(5)
C11 Fe1 C23 C22 -42.5(10)
C25 Fe1 C23 C22 81.7(6)
C14 Fe1 C23 C22 -162.7(5)
C13 Fe1 C23 C22 -121.0(5)
C24 Fe1 C23 C22 119.7(7)
C22 C23 C24 C25 .3(8)
Fe1 C23 C24 C25 59.1(5)
C22 C23 C24 Fe1 -58.8(5)
C15 Fe1 C24 C23 -162.8(4)
C12 Fe1 C24 C23 -45.8(9)
C21 Fe1 C24 C23 80.5(5)
C11 Fe1 C24 C23 160.4(8)
C22 Fe1 C24 C23 37.6(5)
C25 Fe1 C24 C23 118.7(7)
C14 Fe1 C24 C23 -121.1(5)
C13 Fe1 C24 C23 -79.5(5)
C15 Fe1 C24 C25 78.4(5)
C12 Fe1 C24 C25 -164.5(7)
C21 Fe1 C24 C25 -38.3(5)
C11 Fe1 C24 C25 41.7(11)
C22 Fe1 C24 C25 -81.1(6)
C14 Fe1 C24 C25 120.1(5)
C13 Fe1 C24 C25 161.7(5)
C23 Fe1 C24 C25 -118.7(7)
C23 C24 C25 C21 -.1(8)
Fe1 C24 C25 C21 59.4(5)
C23 C24 C25 Fe1 -59.4(5)
C22 C21 C25 C24 -.2(8)
Fe1 C21 C25 C24 -60.1(5)
C22 C21 C25 Fe1 59.9(5)
C15 Fe1 C25 C24 -120.9(5)
C12 Fe1 C25 C24 162.2(8)
C21 Fe1 C25 C24 118.7(7)
C11 Fe1 C25 C24 -164.1(4)
C22 Fe1 C25 C24 81.8(5)
C14 Fe1 C25 C24 -78.7(5)
C13 Fe1 C25 C24 -45.6(10)
C23 Fe1 C25 C24 37.7(5)
C15 Fe1 C25 C21 120.3(5)
C12 Fe1 C25 C21 43.5(11)
C11 Fe1 C25 C21 77.1(6)
C22 Fe1 C25 C21 -36.9(5)
C14 Fe1 C25 C21 162.5(5)
C13 Fe1 C25 C21 -164.4(7)
C23 Fe1 C25 C21 -81.1(6)
C24 Fe1 C25 C21 -118.7(7)
C43 Fe2 C31 C32 -46.1(9)
C42 Fe2 C31 C32 -81.6(5)
C35 Fe2 C31 C32 118.6(5)
C34 Fe2 C31 C32 81.6(4)
C33 Fe2 C31 C32 37.5(4)
C45 Fe2 C31 C32 -165.5(4)
C41 Fe2 C31 C32 -124.1(4)
C44 Fe2 C31 C32 160.6(10)
C43 Fe2 C31 C35 -164.7(8)
C42 Fe2 C31 C35 159.8(5)
C32 Fe2 C31 C35 -118.6(5)
C34 Fe2 C31 C35 -37.0(4)
C33 Fe2 C31 C35 -81.1(4)
C45 Fe2 C31 C35 75.9(5)
C41 Fe2 C31 C35 117.3(5)
C44 Fe2 C31 C35 42.0(12)
C43 Fe2 C31 B2 76.5(9)
C42 Fe2 C31 B2 40.9(6)
C32 Fe2 C31 B2 122.6(6)
C35 Fe2 C31 B2 -118.8(6)
C34 Fe2 C31 B2 -155.9(5)
C33 Fe2 C31 B2 160.1(5)
C45 Fe2 C31 B2 -43.0(6)
C41 Fe2 C31 B2 -1.5(6)
C44 Fe2 C31 B2 -76.8(12)
C35 C31 C32 C33 -.8(7)
B2 C31 C32 C33 -168.1(6)
Fe2 C31 C32 C33 -59.5(4)
C35 C31 C32 Fe2 58.7(4)
B2 C31 C32 Fe2 -108.6(6)
C43 Fe2 C32 C33 -81.0(5)
C42 Fe2 C32 C33 -123.5(5)
C35 Fe2 C32 C33 80.8(4)
C34 Fe2 C32 C33 37.3(4)
C45 Fe2 C32 C33 166.6(11)
C31 Fe2 C32 C33 119.3(5)
C41 Fe2 C32 C33 -164.2(5)
C44 Fe2 C32 C33 -48.1(8)
C43 Fe2 C32 C31 159.6(5)
C42 Fe2 C32 C31 117.1(5)
C35 Fe2 C32 C31 -38.6(4)
C34 Fe2 C32 C31 -82.0(4)
C33 Fe2 C32 C31 -119.3(5)
C45 Fe2 C32 C31 47.3(12)
C41 Fe2 C32 C31 76.5(5)
C44 Fe2 C32 C31 -167.4(7)
C31 C32 C33 C34 1.0(7)
Fe2 C32 C33 C34 -58.5(4)
C31 C32 C33 Fe2 59.5(4)
C43 Fe2 C33 C32 116.1(5)
C42 Fe2 C33 C32 75.9(6)
C35 Fe2 C33 C32 -82.9(4)
C34 Fe2 C33 C32 -120.4(5)
C45 Fe2 C33 C32 -171.6(7)
C31 Fe2 C33 C32 -38.1(4)
C41 Fe2 C33 C32 47.0(12)
C44 Fe2 C33 C32 158.0(4)
C43 Fe2 C33 C34 -123.5(4)
C42 Fe2 C33 C34 -163.7(5)
C32 Fe2 C33 C34 120.4(5)
C35 Fe2 C33 C34 37.5(4)
C45 Fe2 C33 C34 -51.2(8)
C31 Fe2 C33 C34 82.3(4)
C41 Fe2 C33 C34 167.4(10)
C44 Fe2 C33 C34 -81.6(5)
C32 C33 C34 C35 -.8(7)
Fe2 C33 C34 C35 -59.3(4)
C32 C33 C34 Fe2 58.5(4)
C43 Fe2 C34 C35 -165.8(4)
C42 Fe2 C34 C35 166.1(10)
C32 Fe2 C34 C35 82.3(4)
C33 Fe2 C34 C35 119.3(5)
C45 Fe2 C34 C35 -83.6(5)
C31 Fe2 C34 C35 38.0(4)
C41 Fe2 C34 C35 -51.5(9)
C44 Fe2 C34 C35 -124.8(4)
C43 Fe2 C34 C33 74.9(5)
C42 Fe2 C34 C33 46.8(12)
C32 Fe2 C34 C33 -37.0(4)
C35 Fe2 C34 C33 -119.3(5)
C45 Fe2 C34 C33 157.1(4)
C31 Fe2 C34 C33 -81.3(4)
C41 Fe2 C34 C33 -170.8(7)
C44 Fe2 C34 C33 115.9(4)
C33 C34 C35 C31 .3(7)
Fe2 C34 C35 C31 -58.9(4)
C33 C34 C35 Fe2 59.2(4)
C32 C31 C35 C34 .3(7)
B2 C31 C35 C34 168.1(6)
Fe2 C31 C35 C34 59.1(4)
C32 C31 C35 Fe2 -58.7(4)
B2 C31 C35 Fe2 109.1(6)
C43 Fe2 C35 C34 39.7(11)
C42 Fe2 C35 C34 -168.9(8)
C32 Fe2 C35 C34 -81.7(4)
C33 Fe2 C35 C34 -37.9(4)
C45 Fe2 C35 C34 115.0(4)
C31 Fe2 C35 C34 -119.9(5)
C41 Fe2 C35 C34 157.8(4)
C44 Fe2 C35 C34 73.7(5)
C43 Fe2 C35 C31 159.6(9)
C42 Fe2 C35 C31 -49.0(9)
C32 Fe2 C35 C31 38.2(4)
C34 Fe2 C35 C31 119.9(5)
C33 Fe2 C35 C31 82.0(4)
C45 Fe2 C35 C31 -125.1(4)
C41 Fe2 C35 C31 -82.3(5)
C44 Fe2 C35 C31 -166.4(4)
C43 Fe2 C41 C42 -37.1(6)
C32 Fe2 C41 C42 73.9(7)
C35 Fe2 C41 C42 160.5(5)
C34 Fe2 C41 C42 -162.7(7)
C33 Fe2 C41 C42 37.7(14)
C45 Fe2 C41 C42 -117.9(8)
C31 Fe2 C41 C42 116.5(6)
C44 Fe2 C41 C42 -81.0(6)
C43 Fe2 C41 C45 80.7(6)
C42 Fe2 C41 C45 117.9(8)
C32 Fe2 C41 C45 -168.2(5)
C35 Fe2 C41 C45 -81.6(6)
C34 Fe2 C41 C45 -44.9(10)
C33 Fe2 C41 C45 155.6(9)
C31 Fe2 C41 C45 -125.6(5)
C44 Fe2 C41 C45 36.9(5)
C45 C41 C42 C43 -.9(9)
Fe2 C41 C42 C43 59.0(6)
C45 C41 C42 Fe2 -59.8(5)
C32 Fe2 C42 C43 114.5(5)
C35 Fe2 C42 C43 -166.4(7)
C34 Fe2 C42 C43 37.1(13)
C33 Fe2 C42 C43 72.9(6)
C45 Fe2 C42 C43 -81.6(6)
C31 Fe2 C42 C43 157.8(5)
C41 Fe2 C42 C43 -120.1(8)
C44 Fe2 C42 C43 -38.2(5)
C43 Fe2 C42 C41 120.1(8)
C32 Fe2 C42 C41 -125.4(5)
C35 Fe2 C42 C41 -46.3(11)
C34 Fe2 C42 C41 157.2(9)
C33 Fe2 C42 C41 -167.0(5)
C45 Fe2 C42 C41 38.6(5)
C31 Fe2 C42 C41 -82.1(6)
C44 Fe2 C42 C41 81.9(6)
C41 C42 C43 C44 1.2(9)
Fe2 C42 C43 C44 60.8(5)
C41 C42 C43 Fe2 -59.5(6)
C32 Fe2 C43 C42 -83.2(6)
C35 Fe2 C43 C42 163.2(9)
C34 Fe2 C43 C42 -166.7(5)
C33 Fe2 C43 C42 -125.4(5)
C45 Fe2 C43 C42 81.0(6)
C31 Fe2 C43 C42 -50.2(10)
C41 Fe2 C43 C42 37.0(6)
C44 Fe2 C43 C42 118.3(8)
C42 Fe2 C43 C44 -118.3(8)
C32 Fe2 C43 C44 158.5(5)
C35 Fe2 C43 C44 44.9(12)
C34 Fe2 C43 C44 75.0(6)
C33 Fe2 C43 C44 116.3(5)
C45 Fe2 C43 C44 -37.3(5)
C31 Fe2 C43 C44 -168.5(7)
C41 Fe2 C43 C44 -81.3(6)
C42 C43 C44 C45 -1.1(9)
Fe2 C43 C44 C45 59.4(5)
C42 C43 C44 Fe2 -60.5(6)
C43 Fe2 C44 C45 -119.2(8)
C42 Fe2 C44 C45 -81.1(6)
C32 Fe2 C44 C45 -166.1(6)
C35 Fe2 C44 C45 76.8(6)
C34 Fe2 C44 C45 117.4(5)
C33 Fe2 C44 C45 160.1(5)
C31 Fe2 C44 C45 43.9(13)
C41 Fe2 C44 C45 -37.5(6)
C42 Fe2 C44 C43 38.1(6)
C32 Fe2 C44 C43 -46.9(10)
C35 Fe2 C44 C43 -164.0(5)
C34 Fe2 C44 C43 -123.4(6)
C33 Fe2 C44 C43 -80.7(6)
C45 Fe2 C44 C43 119.2(8)
C31 Fe2 C44 C43 163.1(10)
C41 Fe2 C44 C43 81.6(6)
C43 C44 C45 C41 .6(9)
Fe2 C44 C45 C41 59.3(5)
C43 C44 C45 Fe2 -58.7(5)
C42 C41 C45 C44 .2(9)
Fe2 C41 C45 C44 -59.6(5)
C42 C41 C45 Fe2 59.7(5)
C43 Fe2 C45 C44 37.8(5)
C42 Fe2 C45 C44 81.7(6)
C32 Fe2 C45 C44 157.1(10)
C35 Fe2 C45 C44 -122.7(5)
C34 Fe2 C45 C44 -79.7(6)
C33 Fe2 C45 C44 -43.4(10)
C31 Fe2 C45 C44 -165.5(5)
C41 Fe2 C45 C44 119.9(8)
C43 Fe2 C45 C41 -82.0(6)
C42 Fe2 C45 C41 -38.2(6)
C32 Fe2 C45 C41 37.3(14)
C35 Fe2 C45 C41 117.5(6)
C34 Fe2 C45 C41 160.4(5)
C33 Fe2 C45 C41 -163.3(7)
C31 Fe2 C45 C41 74.6(6)
C44 Fe2 C45 C41 -119.9(8)
C52 Fe3 C51 C55 -116.9(5)
C65 Fe3 C51 C55 75.8(5)
C62 Fe3 C51 C55 159.4(4)
C61 Fe3 C51 C55 116.3(4)
C63 Fe3 C51 C55 -165.7(7)
C64 Fe3 C51 C55 41.7(12)
C54 Fe3 C51 C55 -36.6(4)
C53 Fe3 C51 C55 -79.9(4)
C55 Fe3 C51 C52 116.9(5)
C65 Fe3 C51 C52 -167.3(4)
C62 Fe3 C51 C52 -83.7(5)
C61 Fe3 C51 C52 -126.8(4)
C63 Fe3 C51 C52 -48.8(8)
C64 Fe3 C51 C52 158.5(10)
C54 Fe3 C51 C52 80.3(4)
C53 Fe3 C51 C52 36.9(4)
C55 Fe3 C51 B3 -123.9(7)
C52 Fe3 C51 B3 119.3(6)
C65 Fe3 C51 B3 -48.1(6)
C62 Fe3 C51 B3 35.5(6)
C61 Fe3 C51 B3 -7.6(6)
C63 Fe3 C51 B3 70.4(8)
C64 Fe3 C51 B3 -82.2(12)
C54 Fe3 C51 B3 -160.4(6)
C53 Fe3 C51 B3 156.2(6)
C55 C51 C52 C53 -.3(7)
B3 C51 C52 C53 -172.1(6)
Fe3 C51 C52 C53 -59.9(4)
C55 C51 C52 Fe3 59.6(4)
B3 C51 C52 Fe3 -112.2(6)
C55 Fe3 C52 C53 81.0(4)
C65 Fe3 C52 C53 163.0(11)
C62 Fe3 C52 C53 -124.9(4)
C51 Fe3 C52 C53 120.1(5)
C61 Fe3 C52 C53 -166.0(4)
C63 Fe3 C52 C53 -82.2(5)
C64 Fe3 C52 C53 -47.4(8)
C54 Fe3 C52 C53 37.2(4)
C55 Fe3 C52 C51 -39.1(4)
C65 Fe3 C52 C51 42.9(13)
C62 Fe3 C52 C51 115.0(4)
C61 Fe3 C52 C51 73.8(5)
C63 Fe3 C52 C51 157.7(4)
C64 Fe3 C52 C51 -167.5(6)
C54 Fe3 C52 C51 -82.9(4)
C53 Fe3 C52 C51 -120.1(5)
C51 C52 C53 C54 .5(7)
Fe3 C52 C53 C54 -58.8(4)
C51 C52 C53 Fe3 59.3(4)
C55 Fe3 C53 C52 -82.0(4)
C65 Fe3 C53 C52 -170.3(6)
C62 Fe3 C53 C52 74.8(5)
C51 Fe3 C53 C52 -37.8(4)
C61 Fe3 C53 C52 45.6(12)
C63 Fe3 C53 C52 114.8(4)
C64 Fe3 C53 C52 157.5(4)
C54 Fe3 C53 C52 -119.9(5)
C55 Fe3 C53 C54 37.9(4)
C52 Fe3 C53 C54 119.9(5)
C65 Fe3 C53 C54 -50.4(8)
C62 Fe3 C53 C54 -165.3(4)
C51 Fe3 C53 C54 82.1(4)
C61 Fe3 C53 C54 165.5(10)
C63 Fe3 C53 C54 -125.3(4)
C64 Fe3 C53 C54 -82.6(4)
C52 C53 C54 C55 -.6(7)
Fe3 C53 C54 C55 -58.8(4)
C52 C53 C54 Fe3 58.2(4)
C52 Fe3 C54 C55 81.6(4)
C65 Fe3 C54 C55 -84.5(5)
C62 Fe3 C54 C55 163.0(9)
C51 Fe3 C54 C55 37.0(4)
C61 Fe3 C54 C55 -52.3(8)
C63 Fe3 C54 C55 -167.8(4)
C64 Fe3 C54 C55 -126.9(4)
C53 Fe3 C54 C55 118.9(5)
C55 Fe3 C54 C53 -118.9(5)
C52 Fe3 C54 C53 -37.3(4)
C65 Fe3 C54 C53 156.7(4)
C62 Fe3 C54 C53 44.1(11)
C51 Fe3 C54 C53 -81.9(4)
C61 Fe3 C54 C53 -171.1(6)
C63 Fe3 C54 C53 73.3(5)
C64 Fe3 C54 C53 114.2(4)
C53 C54 C55 C51 .4(7)
Fe3 C54 C55 C51 -59.0(4)
C53 C54 C55 Fe3 59.4(4)
C52 C51 C55 C54 -.1(7)
B3 C51 C55 C54 171.3(6)
Fe3 C51 C55 C54 59.4(4)
C52 C51 C55 Fe3 -59.5(4)
B3 C51 C55 Fe3 111.9(6)
C52 Fe3 C55 C54 -81.6(4)
C65 Fe3 C55 C54 114.1(4)
C62 Fe3 C55 C54 -168.0(7)
C51 Fe3 C55 C54 -121.0(5)
C61 Fe3 C55 C54 156.5(4)
C63 Fe3 C55 C54 36.7(12)
C64 Fe3 C55 C54 71.9(5)
C53 Fe3 C55 C54 -37.8(4)
C52 Fe3 C55 C51 39.4(4)
C65 Fe3 C55 C51 -124.9(4)
C62 Fe3 C55 C51 -47.0(9)
C61 Fe3 C55 C51 -82.5(5)
C63 Fe3 C55 C51 157.7(9)
C64 Fe3 C55 C51 -167.1(4)
C54 Fe3 C55 C51 121.0(5)
C53 Fe3 C55 C51 83.3(4)
C55 Fe3 C61 C65 -82.8(5)
C52 Fe3 C61 C65 -168.1(4)
C62 Fe3 C61 C65 119.0(7)
C51 Fe3 C61 C65 -126.1(5)
C63 Fe3 C61 C65 81.7(5)
C64 Fe3 C61 C65 37.6(5)
C54 Fe3 C61 C65 -46.0(9)
C53 Fe3 C61 C65 156.0(10)
C55 Fe3 C61 C62 158.3(4)
C52 Fe3 C61 C62 73.0(6)
C65 Fe3 C61 C62 -119.0(7)
C51 Fe3 C61 C62 115.0(5)
C63 Fe3 C61 C62 -37.3(5)
C64 Fe3 C61 C62 -81.4(5)
C54 Fe3 C61 C62 -164.9(6)
C53 Fe3 C61 C62 37.0(13)
C65 C61 C62 C63 .1(8)
Fe3 C61 C62 C63 59.5(5)
C65 C61 C62 Fe3 -59.4(5)
C55 Fe3 C62 C63 -169.3(6)
C52 Fe3 C62 C63 113.2(5)
C65 Fe3 C62 C63 -82.2(5)
C51 Fe3 C62 C63 157.0(4)
C61 Fe3 C62 C63 -119.6(7)
C64 Fe3 C62 C63 -38.0(5)
C54 Fe3 C62 C63 37.9(12)
C53 Fe3 C62 C63 71.9(6)
C55 Fe3 C62 C61 -49.7(9)
C52 Fe3 C62 C61 -127.2(5)
C65 Fe3 C62 C61 37.4(5)
C51 Fe3 C62 C61 -83.4(5)
C63 Fe3 C62 C61 119.6(7)
C64 Fe3 C62 C61 81.6(5)
C54 Fe3 C62 C61 157.5(9)
C53 Fe3 C62 C61 -168.5(4)
C61 C62 C63 C64 .2(8)
Fe3 C62 C63 C64 59.4(5)
C61 C62 C63 Fe3 -59.3(5)
C55 Fe3 C63 C62 164.4(9)
C52 Fe3 C63 C62 -84.5(5)
C65 Fe3 C63 C62 80.9(5)
C51 Fe3 C63 C62 -49.9(9)
C61 Fe3 C63 C62 37.7(5)
C64 Fe3 C63 C62 119.1(7)
C54 Fe3 C63 C62 -167.2(5)
C53 Fe3 C63 C62 -126.8(5)
C55 Fe3 C63 C64 45.3(13)
C52 Fe3 C63 C64 156.4(5)
C65 Fe3 C63 C64 -38.2(5)
C62 Fe3 C63 C64 -119.1(7)
C51 Fe3 C63 C64 -169.0(6)
C61 Fe3 C63 C64 -81.4(5)
C54 Fe3 C63 C64 73.7(6)
C53 Fe3 C63 C64 114.2(5)
C62 C63 C64 C65 -.3(8)
Fe3 C63 C64 C65 59.1(5)
C62 C63 C64 Fe3 -59.4(5)
C55 Fe3 C64 C65 76.2(6)
C52 Fe3 C64 C65 -168.5(6)
C62 Fe3 C64 C65 -80.9(5)
C51 Fe3 C64 C65 43.4(13)
C61 Fe3 C64 C65 -36.8(5)
C63 Fe3 C64 C65 -118.5(7)
C54 Fe3 C64 C65 116.4(5)
C53 Fe3 C64 C65 158.6(4)
C55 Fe3 C64 C63 -165.3(5)
C52 Fe3 C64 C63 -50.0(9)
C65 Fe3 C64 C63 118.5(7)
C62 Fe3 C64 C63 37.6(5)
C51 Fe3 C64 C63 161.9(10)
C61 Fe3 C64 C63 81.6(6)
C54 Fe3 C64 C63 -125.1(5)
C53 Fe3 C64 C63 -82.9(5)
C62 C61 C65 C64 -.3(8)
Fe3 C61 C65 C64 -59.6(5)
C62 C61 C65 Fe3 59.3(5)
C63 C64 C65 C61 .4(8)
Fe3 C64 C65 C61 59.7(5)
C63 C64 C65 Fe3 -59.4(5)
C55 Fe3 C65 C61 115.8(5)
C52 Fe3 C65 C61 39.3(13)
C62 Fe3 C65 C61 -38.1(5)
C51 Fe3 C65 C61 73.5(6)
C63 Fe3 C65 C61 -81.8(5)
C64 Fe3 C65 C61 -120.0(7)
C54 Fe3 C65 C61 159.0(5)
C53 Fe3 C65 C61 -165.9(6)
C55 Fe3 C65 C64 -124.2(5)
C52 Fe3 C65 C64 159.2(10)
C62 Fe3 C65 C64 81.9(5)
C51 Fe3 C65 C64 -166.5(4)
C61 Fe3 C65 C64 120.0(7)
C63 Fe3 C65 C64 38.2(5)
C54 Fe3 C65 C64 -81.1(5)
C53 Fe3 C65 C64 -46.0(8)
B3 O3 B1 O1 9.5(9)
B3 O3 B1 C11 -169.6(6)
B2 O1 B1 O3 -6.8(9)
B2 O1 B1 C11 172.4(6)
C15 C11 B1 O3 -174.2(6)
C12 C11 B1 O3 -6.9(10)
Fe1 C11 B1 O3 -90.8(6)
C15 C11 B1 O1 6.7(10)
C12 C11 B1 O1 174.0(6)
Fe1 C11 B1 O1 90.1(6)
B1 O1 B2 O2 -1.4(9)
B1 O1 B2 C31 -179.8(6)
B3 O2 B2 O1 7.1(9)
B3 O2 B2 C31 -174.5(5)
C32 C31 B2 O1 -14.4(10)
C35 C31 B2 O1 -179.6(6)
Fe2 C31 B2 O1 -97.7(6)
C32 C31 B2 O2 167.2(6)
C35 C31 B2 O2 2.0(9)
Fe2 C31 B2 O2 83.8(7)
B2 O2 B3 O3 -4.4(8)
B2 O2 B3 C51 175.5(5)
B1 O3 B3 O2 -3.9(8)
B1 O3 B3 C51 176.2(6)
C55 C51 B3 O2 -175.5(6)
C52 C51 B3 O2 -5.7(9)
Fe3 C51 B3 O2 -89.5(6)
C55 C51 B3 O3 4.4(10)
C52 C51 B3 O3 174.3(6)
Fe3 C51 B3 O3 90.4(6)
